data_1100139
loop_
_publ_author_name
'Esther R. Acuna-Cueva'
'Sonia B. Jimenez-Pulido'
'Miguel N. Moreno-Carretero'
'Miguel Quiros'

_journal_name_full 'Structural Chemistry'
_journal_page_first 159
_journal_page_last 163
_journal_paper_doi 10.1023/B:STUC.0000011250.33484.84
_journal_volume 15
_journal_year 2004
_chemical_formula_moiety ?
_chemical_formula_sum 'C27 H37 Au Br4 N12 O9'
_chemical_formula_weight 1190.29
_chemical_melting_point ?
_chemical_name_common ?
_chemical_name_systematic
;
 ?
;
_space_group_IT_number 2
_symmetry_cell_setting triclinic
_symmetry_space_group_name_Hall '-P 1'
_symmetry_space_group_name_H-M 'P -1'
_atom_sites_solution_hydrogens geom
_atom_sites_solution_primary direct
_atom_sites_solution_secondary difmap
_cell_angle_alpha 71.538(17)
_cell_angle_beta 71.675(7)
_cell_angle_gamma 78.681(13)
_cell_formula_units_Z 2
_cell_length_a 11.3215(10)
_cell_length_b 11.908(2)
_cell_length_c 16.4596(14)
_cell_measurement_reflns_used 29
_cell_measurement_temperature 295(1)
_cell_measurement_theta_max 14.7
_cell_measurement_theta_min 12.5
_cell_volume 1986.6(5)
_diffrn_ambient_temperature 295(1)
_diffrn_detector_area_resol_mean ?
_diffrn_measured_fraction_theta_full 0.996
_diffrn_measured_fraction_theta_max 0.996
_diffrn_measurement_device_type 'STOE STADI4 4-circle-diffractometer'
_diffrn_measurement_method
; Scan width (omega) = 0.82 - 1.48, scan ratio 2theta:omega = 1.00
  I(Net) and sigma(I) from profile fitting (Clegg, 1981)
;
_diffrn_radiation_collimation '0.8 mm'
_diffrn_radiation_detector 'NaI(Tl) scintillation counter'
_diffrn_radiation_monochromator graphite
_diffrn_radiation_polarisn_norm 90
_diffrn_radiation_source 'fine-focus sealed tube'
_diffrn_radiation_type MoK\a
_diffrn_radiation_wavelength 0.71073
_diffrn_reflns_av_R_equivalents 0.0000
_diffrn_reflns_av_sigmaI/netI 0.0453
_diffrn_reflns_limit_h_max 13
_diffrn_reflns_limit_h_min -12
_diffrn_reflns_limit_k_max 14
_diffrn_reflns_limit_k_min -13
_diffrn_reflns_limit_l_max 19
_diffrn_reflns_limit_l_min 0
_diffrn_reflns_number 6974
_diffrn_reflns_theta_full 24.97
_diffrn_reflns_theta_max 25.00
_diffrn_reflns_theta_min 1.82
_diffrn_standards_decay_% 6.3
_diffrn_standards_interval_time 60
_diffrn_standards_number 3
_exptl_absorpt_coefficient_mu 7.788
_exptl_absorpt_correction_T_max 0.2691
_exptl_absorpt_correction_T_min 0.0613
_exptl_absorpt_correction_type psi-scan
_exptl_absorpt_process_details
;
    Psi Scan Reflections used    Mu * R = 0.95
    H   K   L   2Theta   Chi   Imin/Imax
    1   1   6    15.0    79.9    0.235
    2   0   6    16.0    78.2    0.264
    2   1   7    17.6    80.6    0.255
    1   0   7    18.4    83.6    0.324
    1   1   8    20.3    80.5    0.270
    3   1   8    20.8    75.0    0.271
    2   0   8    21.1    84.1    0.308
    1   0   8    21.1    82.5    0.335
    1  -1   8    22.5    76.1    0.389
    1   0   9    23.8    81.5    0.358
;
_exptl_crystal_colour ?
_exptl_crystal_density_diffrn 1.990
_exptl_crystal_density_meas ?
_exptl_crystal_density_method 'not measured'
_exptl_crystal_description ?
_exptl_crystal_F_000 1148
_exptl_crystal_size_max 0.500
_exptl_crystal_size_mid 0.300
_exptl_crystal_size_min 0.050
_refine_diff_density_max 2.411
_refine_diff_density_min -2.998
_refine_diff_density_rms 0.220
_refine_ls_extinction_coef 0.0013(4)
_refine_ls_extinction_expression Fc^*^=kFc[1+0.001xFc^2^\l^3^/sin(2\q)]^-1/4^
_refine_ls_extinction_method SHELXL
_refine_ls_goodness_of_fit_ref 1.017
_refine_ls_hydrogen_treatment mixed
_refine_ls_matrix_type full
_refine_ls_number_parameters 488
_refine_ls_number_reflns 6974
_refine_ls_number_restraints 0
_refine_ls_restrained_S_all 1.017
_refine_ls_R_factor_all 0.1194
_refine_ls_R_factor_gt 0.0890
_refine_ls_shift/su_max 0.008
_refine_ls_shift/su_mean 0.000
_refine_ls_structure_factor_coef Fsqd
_refine_ls_weighting_details 'calc w=1/[\s^2^(Fo^2^)+(0.1600P)^2^+17.0000P] where P=(Fo^2^+2Fc^2^)/3'
_refine_ls_weighting_scheme calc
_refine_ls_wR_factor_gt 0.2346
_refine_ls_wR_factor_ref 0.2771
_reflns_d_resolution_high 0.841
_reflns_d_resolution_low 11.207
_reflns_number_gt 4910
_reflns_number_total 6974
_reflns_threshold_expression >2sigma(I)
_cod_database_code 1100139

loop_
_symmetry_equiv_pos_as_xyz
'x, y, z'
'-x, -y, -z'

loop_
_atom_site_label
_atom_site_type_symbol
_atom_site_fract_x
_atom_site_fract_y
_atom_site_fract_z
_atom_site_U_iso_or_equiv
_atom_site_adp_type
_atom_site_occupancy
_atom_site_symmetry_multiplicity
_atom_site_calc_flag
_atom_site_refinement_flags
_atom_site_disorder_assembly
_atom_site_disorder_group
Au Au 0.25509(5) 0.26103(5) 0.24397(4) 0.0632(3) Uani 1 1 d . . .
Br1 Br 0.23408(17) 0.40227(19) 0.10580(12) 0.0867(6) Uani 1 1 d . . .
Br2 Br 0.2773(2) 0.1206(2) 0.38250(14) 0.1009(7) Uani 1 1 d . . .
Br3 Br 0.09194(19) 0.1565(2) 0.24434(16) 0.0955(6) Uani 1 1 d . . .
Br4 Br 0.4159(2) 0.3675(2) 0.24324(17) 0.1023(7) Uani 1 1 d . . .
N1A N 0.6147(10) 0.3422(9) 0.3818(7) 0.052(3) Uani 1 1 d . . .
C1A C 0.6053(15) 0.4671(13) 0.3798(9) 0.066(4) Uani 1 1 d . . .
H11A H 0.6291 0.4720 0.4295 0.079 Uiso 1 1 d R . .
H12A H 0.5207 0.5025 0.3832 0.079 Uiso 1 1 d R . .
H13A H 0.6601 0.5088 0.3254 0.079 Uiso 1 1 d R . .
C1AA C 0.6818(10) 0.2986(11) 0.3098(7) 0.043(3) Uani 1 1 d . . .
C2A C 0.5492(12) 0.2657(12) 0.4586(8) 0.051(3) Uani 1 1 d . . .
O2A O 0.4889(8) 0.3015(9) 0.5229(6) 0.061(2) Uani 1 1 d . . .
N3A N 0.5511(10) 0.1503(10) 0.4586(7) 0.055(3) Uani 1 1 d . . .
H3A H 0.5085 0.1046 0.5063 0.066 Uiso 1 1 d R . .
C4A C 0.6150(11) 0.0999(13) 0.3905(8) 0.052(3) Uani 1 1 d . . .
O4A O 0.6116(9) -0.0052(9) 0.3987(7) 0.069(3) Uani 1 1 d . . .
C4AA C 0.6854(11) 0.1812(11) 0.3115(8) 0.045(3) Uani 1 1 d . . .
N5A N 0.7490(10) 0.1408(10) 0.2422(7) 0.052(3) Uani 1 1 d . . .
C6A C 0.8099(12) 0.2186(13) 0.1686(8) 0.055(3) Uani 1 1 d . . .
C61A C 0.8813(18) 0.1729(16) 0.0904(11) 0.092(6) Uani 1 1 d . . .
H61A H 0.8669 0.0915 0.1032 0.110 Uiso 1 1 d R . .
H62A H 0.9691 0.1775 0.0785 0.110 Uiso 1 1 d R . .
H63A H 0.8532 0.2199 0.0394 0.110 Uiso 1 1 d R . .
C7A C 0.8071(12) 0.3356(12) 0.1703(8) 0.049(3) Uani 1 1 d . . .
C71A C 0.8823(15) 0.4189(14) 0.0878(9) 0.070(4) Uani 1 1 d . . .
H71A H 0.8725 0.4966 0.0966 0.084 Uiso 1 1 d R . .
H72A H 0.8532 0.4245 0.0377 0.084 Uiso 1 1 d R . .
H73A H 0.9691 0.3881 0.0768 0.084 Uiso 1 1 d R . .
N8A N 0.7444(9) 0.3769(9) 0.2372(7) 0.051(3) Uani 1 1 d . . .
N1B N 0.4133(11) -0.0350(12) 0.1712(9) 0.064(3) Uani 1 1 d . . .
C1B C 0.5073(16) -0.0407(15) 0.2168(12) 0.077(5) Uani 1 1 d . . .
H11B H 0.4987 -0.1088 0.2679 0.092 Uiso 1 1 d R . .
H12B H 0.4950 0.0303 0.2355 0.092 Uiso 1 1 d R . .
H13B H 0.5896 -0.0477 0.1772 0.092 Uiso 1 1 d R . .
C1AB C 0.4066(12) 0.0590(13) 0.0956(10) 0.059(4) Uani 1 1 d . . .
C2B C 0.3324(13) -0.1177(14) 0.2052(11) 0.061(4) Uani 1 1 d . . .
O2B O 0.3337(12) -0.2010(11) 0.2720(8) 0.082(3) Uani 1 1 d . . .
N3B N 0.2487(10) -0.1081(10) 0.1579(8) 0.061(3) Uani 1 1 d . . .
H3B H 0.1999 -0.1635 0.1778 0.073 Uiso 1 1 d R . .
C4B C 0.2322(14) -0.0204(12) 0.0817(9) 0.057(3) Uani 1 1 d . . .
O4B O 0.1517(10) -0.0215(9) 0.0466(7) 0.062(2) Uani 1 1 d . . .
C4AB C 0.3210(14) 0.0670(13) 0.0500(9) 0.059(4) Uani 1 1 d . . .
N5B N 0.3193(12) 0.1548(12) -0.0250(8) 0.073(4) Uani 1 1 d . . .
C6B C 0.4034(16) 0.2320(14) -0.0522(12) 0.078(5) Uani 1 1 d . . .
C61B C 0.395(2) 0.3315(19) -0.1356(14) 0.117(8) Uani 1 1 d . . .
H61B H 0.3263 0.3229 -0.1552 0.140 Uiso 1 1 d R . .
H62B H 0.4713 0.3272 -0.1815 0.140 Uiso 1 1 d R . .
H63B H 0.3811 0.4073 -0.1232 0.140 Uiso 1 1 d R . .
C7B C 0.4898(15) 0.2256(14) -0.0050(14) 0.079(5) Uani 1 1 d . . .
C71B C 0.5780(19) 0.3179(17) -0.0339(16) 0.110(8) Uani 1 1 d . . .
H71B H 0.6350 0.2957 0.0025 0.132 Uiso 1 1 d R . .
H72B H 0.5307 0.3927 -0.0284 0.132 Uiso 1 1 d R . .
H73B H 0.6243 0.3254 -0.0949 0.132 Uiso 1 1 d R . .
N8B N 0.4916(11) 0.1382(11) 0.0671(9) 0.069(4) Uani 1 1 d . . .
N1C N 0.0330(10) 0.5274(10) 0.3073(8) 0.056(3) Uani 1 1 d . . .
C1C C -0.0479(13) 0.5401(14) 0.2513(10) 0.062(4) Uani 1 1 d . . .
H11C H -0.0346 0.4699 0.2314 0.074 Uiso 1 1 d R . .
H12C H -0.0288 0.6080 0.2007 0.074 Uiso 1 1 d R . .
H13C H -0.1337 0.5516 0.2844 0.074 Uiso 1 1 d R . .
C1AC C 0.0276(11) 0.4325(12) 0.3840(9) 0.050(3) Uani 1 1 d . . .
C2C C 0.1120(13) 0.6134(14) 0.2835(10) 0.063(4) Uani 1 1 d . . .
O2C O 0.1145(11) 0.6981(10) 0.2202(7) 0.079(3) Uani 1 1 d . . .
N3C N 0.1863(11) 0.5974(10) 0.3408(8) 0.062(3) Uani 1 1 d . . .
H3C H 0.2352 0.6512 0.3276 0.074 Uiso 1 1 d R . .
C4C C 0.1907(13) 0.5055(13) 0.4150(9) 0.055(3) Uani 1 1 d . . .
O4C O 0.2612(11) 0.5025(10) 0.4601(8) 0.083(3) Uani 1 1 d . . .
C4AC C 0.1044(12) 0.4176(13) 0.4381(9) 0.055(3) Uani 1 1 d . . .
N5C N 0.0985(11) 0.3254(10) 0.5116(8) 0.061(3) Uani 1 1 d . . .
C6C C 0.0211(14) 0.2472(14) 0.5278(10) 0.063(4) Uani 1 1 d . . .
C61C C 0.0159(18) 0.1430(15) 0.6073(12) 0.091(6) Uani 1 1 d . . .
H61C H 0.0911 0.0898 0.5966 0.110 Uiso 1 1 d R . .
H62C H -0.0552 0.1023 0.6183 0.110 Uiso 1 1 d R . .
H63C H 0.0090 0.1694 0.6582 0.110 Uiso 1 1 d R . .
C7C C -0.0549(14) 0.2600(15) 0.4735(11) 0.067(4) Uani 1 1 d . . .
C71C C -0.1444(18) 0.1755(16) 0.4897(14) 0.095(6) Uani 1 1 d . . .
H71C H -0.2214 0.1943 0.5312 0.114 Uiso 1 1 d R . .
H72C H -0.1092 0.0963 0.5140 0.114 Uiso 1 1 d R . .
H73C H -0.1605 0.1801 0.4348 0.114 Uiso 1 1 d R . .
N8C N -0.0500(10) 0.3523(10) 0.3987(8) 0.056(3) Uani 1 1 d . . .
O1W O 0.2550(9) 0.2827(10) 0.6189(7) 0.067(3) Uani 1 1 d . . .
O2W O 0.2133(10) 0.1089(10) 0.7445(6) 0.074(3) Uani 1 1 d . . .
O3W O 0.0868(11) 0.1470(12) 0.8938(7) 0.088(4) Uani 1 1 d . . .

loop_
_atom_site_aniso_label
_atom_site_aniso_U_11
_atom_site_aniso_U_22
_atom_site_aniso_U_33
_atom_site_aniso_U_23
_atom_site_aniso_U_13
_atom_site_aniso_U_12
Au 0.0590(4) 0.0578(4) 0.0690(4) -0.0202(3) -0.0142(3) 0.0016(3)
Br1 0.0810(11) 0.0882(13) 0.0759(11) -0.0082(10) -0.0234(8) 0.0046(9)
Br2 0.1075(14) 0.0859(14) 0.0829(12) -0.0010(10) -0.0237(10) 0.0093(11)
Br3 0.0858(12) 0.0904(14) 0.1177(16) -0.0397(12) -0.0156(11) -0.0273(10)
Br4 0.0911(13) 0.0932(15) 0.1365(18) -0.0210(13) -0.0536(12) -0.0213(11)
N1A 0.061(6) 0.032(5) 0.049(6) -0.004(5) -0.003(5) -0.005(4)
C1A 0.086(10) 0.050(9) 0.055(8) -0.006(7) -0.008(7) -0.021(7)
C1AA 0.040(6) 0.047(7) 0.040(6) -0.011(5) -0.006(5) -0.006(5)
C2A 0.055(7) 0.045(7) 0.045(7) -0.006(6) -0.005(5) -0.009(6)
O2A 0.064(5) 0.059(6) 0.053(5) -0.019(5) 0.002(4) -0.015(4)
N3A 0.056(6) 0.047(6) 0.054(6) -0.016(5) 0.005(5) -0.018(5)
C4A 0.050(7) 0.059(9) 0.037(6) -0.006(6) -0.001(5) -0.013(6)
O4A 0.078(6) 0.042(6) 0.072(6) -0.018(5) 0.010(5) -0.020(5)
C4AA 0.044(6) 0.043(7) 0.043(6) -0.010(5) -0.006(5) -0.006(5)
N5A 0.059(6) 0.047(6) 0.047(6) -0.012(5) -0.008(5) -0.012(5)
C6A 0.060(7) 0.054(8) 0.039(6) -0.001(6) -0.007(5) -0.009(6)
C61A 0.109(13) 0.066(11) 0.067(10) -0.016(9) 0.024(9) -0.019(10)
C7A 0.054(7) 0.046(7) 0.039(6) 0.001(6) -0.012(5) -0.009(6)
C71A 0.092(11) 0.049(9) 0.046(7) 0.006(7) -0.005(7) -0.011(7)
N8A 0.052(6) 0.040(6) 0.047(6) -0.003(5) 0.000(5) -0.009(5)
N1B 0.057(7) 0.060(8) 0.079(8) -0.014(7) -0.024(6) -0.011(6)
C1B 0.088(11) 0.056(10) 0.092(12) -0.002(9) -0.038(9) -0.028(8)
C1AB 0.049(7) 0.046(8) 0.067(9) -0.018(7) -0.001(6) 0.007(6)
C2B 0.049(7) 0.055(9) 0.076(10) -0.015(8) -0.017(7) -0.005(6)
O2B 0.109(9) 0.063(7) 0.077(7) 0.012(6) -0.048(6) -0.029(6)
N3B 0.060(7) 0.036(6) 0.084(8) 0.001(6) -0.028(6) -0.013(5)
C4B 0.066(8) 0.042(8) 0.053(8) -0.010(6) -0.008(6) -0.002(6)
O4B 0.083(7) 0.051(6) 0.065(6) -0.019(5) -0.031(5) -0.008(5)
C4AB 0.067(9) 0.046(8) 0.056(8) -0.013(7) -0.009(7) -0.002(6)
N5B 0.079(8) 0.068(9) 0.051(7) -0.002(6) -0.009(6) 0.001(7)
C6B 0.075(10) 0.051(9) 0.080(11) -0.019(8) 0.018(9) -0.004(8)
C61B 0.115(16) 0.081(15) 0.107(16) 0.000(12) 0.007(13) -0.010(12)
C7B 0.062(9) 0.043(9) 0.116(15) -0.025(10) 0.003(9) -0.007(7)
C71B 0.097(13) 0.067(12) 0.16(2) -0.028(13) 0.000(13) -0.046(11)
N8B 0.052(7) 0.047(7) 0.092(9) -0.014(7) 0.000(6) -0.009(5)
N1C 0.055(6) 0.046(7) 0.061(7) 0.000(5) -0.019(5) -0.008(5)
C1C 0.060(8) 0.061(9) 0.061(8) -0.003(7) -0.025(6) -0.009(7)
C1AC 0.044(6) 0.042(7) 0.061(8) -0.014(6) -0.012(5) -0.004(5)
C2C 0.059(8) 0.058(9) 0.066(9) -0.003(8) -0.023(7) -0.011(7)
O2C 0.099(8) 0.065(7) 0.072(7) 0.021(6) -0.045(6) -0.038(6)
N3C 0.068(7) 0.040(6) 0.078(8) 0.003(6) -0.034(6) -0.015(5)
C4C 0.059(8) 0.056(9) 0.052(7) -0.017(7) -0.014(6) -0.011(6)
O4C 0.101(8) 0.060(7) 0.092(8) 0.011(6) -0.050(7) -0.031(6)
C4AC 0.051(7) 0.055(8) 0.059(8) -0.010(7) -0.020(6) -0.004(6)
N5C 0.064(7) 0.042(7) 0.073(8) -0.008(6) -0.024(6) -0.004(5)
C6C 0.063(8) 0.053(9) 0.069(9) -0.005(7) -0.017(7) -0.014(7)
C61C 0.119(14) 0.046(9) 0.091(12) 0.035(9) -0.055(11) -0.017(9)
C7C 0.060(8) 0.064(10) 0.077(10) -0.022(8) -0.015(7) -0.012(7)
C71C 0.101(13) 0.064(11) 0.120(15) 0.013(11) -0.049(11) -0.041(10)
N8C 0.059(6) 0.043(6) 0.062(7) -0.009(6) -0.012(5) -0.013(5)
O1W 0.060(5) 0.069(7) 0.072(6) -0.026(5) -0.009(5) -0.013(5)
O2W 0.102(8) 0.059(7) 0.055(6) -0.022(5) -0.011(5) -0.002(6)
O3W 0.106(9) 0.092(9) 0.053(6) -0.017(6) -0.027(6) 0.019(7)

loop_
_atom_type_symbol
_atom_type_description
_atom_type_scat_dispersion_real
_atom_type_scat_dispersion_imag
_atom_type_scat_source
C C 0.0033 0.0016 'International Tables Vol C Tables 4.2.6.8 and 6.1.1.4'
H H 0.0000 0.0000 'International Tables Vol C Tables 4.2.6.8 and 6.1.1.4'
N N 0.0061 0.0033 'International Tables Vol C Tables 4.2.6.8 and 6.1.1.4'
O O 0.0106 0.0060 'International Tables Vol C Tables 4.2.6.8 and 6.1.1.4'
Br Br -0.2901 2.4595 'International Tables Vol C Tables 4.2.6.8 and 6.1.1.4'
Au Au -2.0133 8.8022 'International Tables Vol C Tables 4.2.6.8 and 6.1.1.4'

loop_
_geom_angle_atom_site_label_1
_geom_angle_atom_site_label_2
_geom_angle_atom_site_label_3
_geom_angle
_geom_angle_site_symmetry_1
_geom_angle_site_symmetry_3
_geom_angle_publ_flag
Br4 Au Br1 89.53(8) . . ?
Br4 Au Br2 89.98(9) . . ?
Br1 Au Br2 179.51(8) . . ?
Br4 Au Br3 179.27(7) . . ?
Br1 Au Br3 89.99(8) . . ?
Br2 Au Br3 90.49(9) . . ?
C1AA N1A C2A 119.2(11) . . ?
C1AA N1A C1A 123.0(10) . . ?
C2A N1A C1A 117.8(11) . . ?
N8A C1AA C4AA 121.2(11) . . ?
N8A C1AA N1A 116.5(11) . . ?
C4AA C1AA N1A 122.3(10) . . ?
O2A C2A N3A 121.3(11) . . ?
O2A C2A N1A 120.7(12) . . ?
N3A C2A N1A 117.9(11) . . ?
C2A O2A O1W 131.2(9) . . ?
C2A N3A C4A 126.7(11) . . ?
O4A C4A N3A 120.9(11) . . ?
O4A C4A C4AA 124.7(12) . . ?
N3A C4A C4AA 114.3(12) . . ?
N5A C4AA C1AA 121.8(11) . . ?
N5A C4AA C4A 118.7(12) . . ?
C1AA C4AA C4A 119.6(11) . . ?
C4AA N5A C6A 117.7(12) . . ?
N5A C6A C7A 118.9(12) . . ?
N5A C6A C61A 117.6(13) . . ?
C7A C6A C61A 123.5(12) . . ?
N8A C7A C6A 124.2(11) . . ?
N8A C7A C71A 118.5(13) . . ?
C6A C7A C71A 117.4(12) . . ?
C7A N8A C1AA 116.2(11) . . ?
C2B N1B C1AB 121.6(13) . . ?
C2B N1B C1B 119.1(13) . . ?
C1AB N1B C1B 119.2(12) . . ?
N8B C1AB C4AB 121.7(14) . . ?
N8B C1AB N1B 117.1(14) . . ?
C4AB C1AB N1B 121.2(13) . . ?
O2B C2B N1B 123.9(14) . . ?
O2B C2B N3B 120.2(13) . . ?
N1B C2B N3B 115.8(14) . . ?
C2B N3B C4B 128.6(12) . . ?
O4B C4B N3B 121.9(13) . . ?
O4B C4B C4AB 125.7(13) . . ?
N3B C4B C4AB 112.4(13) . . ?
N5B C4AB C1AB 120.7(14) . . ?
N5B C4AB C4B 119.1(15) . . ?
C1AB C4AB C4B 120.3(13) . . ?
C6B N5B C4AB 116.9(16) . . ?
N5B C6B C7B 122.7(16) . . ?
N5B C6B C61B 114.7(19) . . ?
C7B C6B C61B 122.5(17) . . ?
N8B C7B C6B 119.5(15) . . ?
N8B C7B C71B 119(2) . . ?
C6B C7B C71B 121.5(19) . . ?
C7B N8B C1AB 118.5(16) . . ?
C2C N1C C1AC 121.6(12) . . ?
C2C N1C C1C 117.6(12) . . ?
C1AC N1C C1C 120.7(11) . . ?
N8C C1AC C4AC 121.8(13) . . ?
N8C C1AC N1C 116.2(12) . . ?
C4AC C1AC N1C 121.9(12) . . ?
O2C C2C N1C 122.8(14) . . ?
O2C C2C N3C 122.1(14) . . ?
N1C C2C N3C 115.1(13) . . ?
C4C N3C C2C 127.3(12) . . ?
O4C C4C N3C 120.6(13) . . ?
O4C C4C C4AC 123.8(13) . . ?
N3C C4C C4AC 115.5(12) . . ?
N5C C4AC C1AC 121.3(13) . . ?
N5C C4AC C4C 120.2(13) . . ?
C1AC C4AC C4C 118.5(13) . . ?
C6C N5C C4AC 117.4(13) . . ?
C6C N5C O1W 119.0(10) . . ?
C4AC N5C O1W 123.3(10) . . ?
N5C C6C C7C 121.9(14) . . ?
N5C C6C C61C 118.3(15) . . ?
C7C C6C C61C 119.9(14) . . ?
N8C C7C C6C 121.5(14) . . ?
N8C C7C C71C 114.7(14) . . ?
C6C C7C C71C 123.8(15) . . ?
C1AC N8C C7C 115.9(12) . . ?
O2W O1W O2A 117.5(5) . . ?
O2W O1W N5C 113.0(5) . . ?
O2A O1W N5C 110.8(5) . . ?
O1W O2W O3W 116.4(5) . . ?
O1W O2W N5A 132.3(5) . 2_656 ?
O3W O2W N5A 110.8(5) . 2_656 ?
O2W O3W O4B 114.8(5) . 1_556 ?

loop_
_geom_bond_atom_site_label_1
_geom_bond_atom_site_label_2
_geom_bond_distance
_geom_bond_site_symmetry_2
_geom_bond_publ_flag
Au Br4 2.409(2) . ?
Au Br1 2.4120(19) . ?
Au Br2 2.416(2) . ?
Au Br3 2.419(2) . ?
N1A C1AA 1.385(15) . ?
N1A C2A 1.387(15) . ?
N1A C1A 1.460(17) . ?
C1AA N8A 1.350(15) . ?
C1AA C4AA 1.382(18) . ?
C2A O2A 1.218(15) . ?
C2A N3A 1.370(17) . ?
O2A O1W 2.634(12) . ?
N3A C4A 1.373(16) . ?
C4A O4A 1.223(17) . ?
C4A C4AA 1.455(16) . ?
C4AA N5A 1.321(16) . ?
N5A C6A 1.347(16) . ?
C6A C7A 1.397(19) . ?
C6A C61A 1.49(2) . ?
C7A N8A 1.293(16) . ?
C7A C71A 1.518(17) . ?
N1B C2B 1.344(19) . ?
N1B C1AB 1.40(2) . ?
N1B C1B 1.463(19) . ?
C1AB N8B 1.352(19) . ?
C1AB C4AB 1.37(2) . ?
C2B O2B 1.227(19) . ?
C2B N3B 1.373(19) . ?
N3B C4B 1.392(18) . ?
C4B O4B 1.227(17) . ?
C4B C4AB 1.45(2) . ?
C4AB N5B 1.345(19) . ?
N5B C6B 1.33(2) . ?
C6B C7B 1.41(3) . ?
C6B C61B 1.52(3) . ?
C7B N8B 1.31(2) . ?
C7B C71B 1.49(2) . ?
N1C C2C 1.374(19) . ?
N1C C1AC 1.396(18) . ?
N1C C1C 1.449(17) . ?
C1AC N8C 1.338(17) . ?
C1AC C4AC 1.381(19) . ?
C2C O2C 1.196(18) . ?
C2C N3C 1.398(19) . ?
N3C C4C 1.365(18) . ?
C4C O4C 1.238(17) . ?
C4C C4AC 1.45(2) . ?
C4AC N5C 1.346(19) . ?
N5C C6C 1.31(2) . ?
N5C O1W 2.749(16) . ?
C6C C7C 1.38(2) . ?
C6C C61C 1.49(2) . ?
C7C N8C 1.36(2) . ?
C7C C71C 1.47(2) . ?
O1W O2W 2.416(15) . ?
O2W O3W 2.557(14) . ?
O2W N5A 2.868(15) 2_656 ?
O3W O4B 2.877(15) 1_556 ?

loop_
_geom_hbond_atom_site_label_D
_geom_hbond_atom_site_label_H
_geom_hbond_atom_site_label_A
_geom_hbond_distance_DH
_geom_hbond_distance_HA
_geom_hbond_distance_DA
_geom_hbond_angle_DHA
_geom_hbond_site_symmetry_A
N3A H3A O4A 0.86 1.95 2.803(13) 169.0 2_656
N3B H3B O2C 0.86 1.90 2.754(15) 171.4 1_545
N3C H3C O2B 0.86 2.07 2.915(16) 166.6 1_565
